data_1573232
loop_
_publ_author_name
'Sumida, Akifumi'
'Saeki, Akinori'
'Matsuo, Kyohei'
'Naka, Kensuke'
'Imoto, Hiroaki'

_publ_section_title
;
 Dithienoarsinines: Stable and Planer \p-Extended Arsabenzenes
;
_journal_name_full 'Chemical Science'
_journal_paper_doi 10.1039/D4SC06590E
_journal_year 2024
_chemical_formula_moiety '1(C9 H5 As S2)'
_chemical_formula_sum 'C9 H5 As S2'
_chemical_formula_weight 252.17
_space_group_crystal_system monoclinic
_space_group_IT_number 7
_space_group_name_Hall 'P -2yac'
_space_group_name_H-M_alt 'P 1 n 1'
_atom_sites_solution_hydrogens geom
_atom_sites_solution_primary dual
_audit_creation_date 2024-03-29
_audit_creation_method
;
Olex2 1.5-ac5-024
(compiled 2022.04.12 svn.rca3783a0 for Rigaku Oxford Diffraction, GUI svn.r6498)
;
_audit_update_record
;
2024-09-20 deposited with the CCDC.	2024-11-18 downloaded from the CCDC.
;
_cell_angle_alpha 90
_cell_angle_beta 95.535(6)
_cell_angle_gamma 90
_cell_formula_units_Z 4
_cell_length_a 6.1248(3)
_cell_length_b 11.3296(6)
_cell_length_c 12.9122(7)
_cell_measurement_reflns_used 2737
_cell_measurement_temperature 100
_cell_measurement_theta_max 31.8040
_cell_measurement_theta_min 3.1600
_cell_volume 891.82(8)
_computing_cell_refinement 'CrysAlisPro 1.171.42.91a (Rigaku OD, 2023)'
_computing_data_collection 'CrysAlisPro 1.171.42.91a (Rigaku OD, 2023)'
_computing_data_reduction 'CrysAlisPro 1.171.42.91a (Rigaku OD, 2023)'
_computing_molecular_graphics 'Olex2 1.5-ac5-024 (Dolomanov et al., 2009)'
_computing_publication_material 'Olex2 1.5-ac5-024 (Dolomanov et al., 2009)'
_computing_structure_refinement 'SHELXL 2018/3 (Sheldrick, 2015)'
_computing_structure_solution 'SHELXT 2018/2 (Sheldrick, 2018)'
_diffrn_ambient_temperature 100
_diffrn_detector 'CCD plate'
_diffrn_measured_fraction_theta_full 0.999
_diffrn_measured_fraction_theta_max 0.999
_diffrn_measurement_details
;
List of Runs (angles in degrees, time in seconds):

  # Type    Start    End  Width  t~exp~   \w     \q     \k     \f   Frames
#--------------------------------------------------------------------------
  1  \w    -74.00  -4.00   0.40    0.60    --   30.00  54.00  30.00  175
  2  \w    -48.00 112.00   0.40    0.60    --   30.00  54.00-180.00  400
  3  \w    -59.00  93.00   0.40    0.60    --   30.00  54.00 -90.00  380
;
_diffrn_measurement_device 'two-circle diffractometer'
_diffrn_measurement_device_type 'XtaLAB Mini (JP)'
_diffrn_measurement_method '\w scans'
_diffrn_orient_matrix_type 'CrysAlisPro convention (1999,Acta A55,543-557)'
_diffrn_orient_matrix_UB_11 -0.0573826000
_diffrn_orient_matrix_UB_12 -0.0255137000
_diffrn_orient_matrix_UB_13 -0.0448179000
_diffrn_orient_matrix_UB_21 0.1000903000
_diffrn_orient_matrix_UB_22 -0.0059346000
_diffrn_orient_matrix_UB_23 -0.0229354000
_diffrn_orient_matrix_UB_31 0.0152480000
_diffrn_orient_matrix_UB_32 -0.0568659000
_diffrn_orient_matrix_UB_33 0.0225795000
_diffrn_radiation_monochromator graphite
_diffrn_radiation_probe x-ray
_diffrn_radiation_type 'Mo K\a'
_diffrn_radiation_wavelength 0.71073
_diffrn_reflns_av_R_equivalents 0.0275
_diffrn_reflns_av_unetI/netI 0.0360
_diffrn_reflns_Laue_measured_fraction_full 0.999
_diffrn_reflns_Laue_measured_fraction_max 0.999
_diffrn_reflns_limit_h_max 7
_diffrn_reflns_limit_h_min -7
_diffrn_reflns_limit_k_max 14
_diffrn_reflns_limit_k_min -14
_diffrn_reflns_limit_l_max 10
_diffrn_reflns_limit_l_min -16
_diffrn_reflns_number 6527
_diffrn_reflns_point_group_measured_fraction_full 0.749
_diffrn_reflns_point_group_measured_fraction_max 0.729
_diffrn_reflns_theta_full 25.242
_diffrn_reflns_theta_max 27.557
_diffrn_reflns_theta_min 3.170
_diffrn_source 'fine-focus sealed X-ray tube'
_diffrn_source_type 'Rigaku (Mo) X-ray Source'
_exptl_absorpt_coefficient_mu 4.212
_exptl_absorpt_correction_T_max 0.766
_exptl_absorpt_correction_T_min 0.588
_exptl_absorpt_correction_type analytical
_exptl_absorpt_process_details
;
CrysAlisPro 1.171.42.91a (Rigaku Oxford Diffraction, 2023)
Analytical numeric absorption correction using a multifaceted crystal
model based on expressions derived by R.C. Clark & J.S. Reid.
(Clark, R. C. & Reid, J. S. (1995). Acta Cryst. A51, 887-897)
Empirical absorption correction using spherical harmonics,
implemented in SCALE3 ABSPACK scaling algorithm.
;
_exptl_crystal_colour red
_exptl_crystal_colour_primary red
_exptl_crystal_density_diffrn 1.878
_exptl_crystal_description block
_exptl_crystal_F_000 496
_exptl_crystal_size_max 0.848
_exptl_crystal_size_mid 0.477
_exptl_crystal_size_min 0.289
_refine_diff_density_max 0.403
_refine_diff_density_min -0.423
_refine_diff_density_rms 0.069
_refine_ls_abs_structure_details
;
 Refined as an inversion twin.
;
_refine_ls_abs_structure_Flack 0.498(15)
_refine_ls_extinction_method none
_refine_ls_goodness_of_fit_ref 1.037
_refine_ls_hydrogen_treatment constr
_refine_ls_matrix_type full
_refine_ls_number_parameters 316
_refine_ls_number_reflns 2998
_refine_ls_number_restraints 270
_refine_ls_restrained_S_all 0.998
_refine_ls_R_factor_all 0.0339
_refine_ls_R_factor_gt 0.0299
_refine_ls_shift/su_max 0.000
_refine_ls_shift/su_mean 0.000
_refine_ls_structure_factor_coef Fsqd
_refine_ls_weighting_details 'w=1/[\s^2^(Fo^2^)+(0.0435P)^2^] where P=(Fo^2^+2Fc^2^)/3'
_refine_ls_weighting_scheme calc
_refine_ls_wR_factor_gt 0.0712
_refine_ls_wR_factor_ref 0.0737
_reflns_Friedel_coverage 0.455
_reflns_Friedel_fraction_full 0.497
_reflns_Friedel_fraction_max 0.457
_reflns_number_gt 2775
_reflns_number_total 2998
_reflns_threshold_expression 'I > 2\s(I)'
_cod_data_source_file d4sc06590e2.cif
_cod_data_source_block 3b
_cod_database_code 1573232
_shelx_shelxl_version_number 2018/3
_chemical_oxdiff_formula CHSAs
_chemical_oxdiff_usercomment ' '
_shelx_space_group_comment
;
The symmetry employed for this shelxl refinement is uniquely defined
by the following loop, which should always be used as a source of
symmetry information in preference to the above space-group names.
They are only intended as comments.
;
_shelx_estimated_absorpt_t_max 0.376
_shelx_estimated_absorpt_t_min 0.125
_olex2_refinement_description
;
1. Twinned data refinement
 Scales: 0.502(15)
 0.498(15)
2. Fixed Uiso
 At 1.2 times of:
  All C(H) groups
3. Restrained distances
 As1A-C1A \\sim As1B-C5B
 with sigma of 0.02
 C15A-C16A \\sim C17B-C18B
 with sigma of 0.02
 As1A-C5A \\sim As1B-C1B
 with sigma of 0.02
 C11A-C13A \\sim C13B-C11B
 with sigma of 0.02
 S2A-C2A \\sim S2B-C4B
 with sigma of 0.02
 C10A-C11A \\sim C14B-C13B
 with sigma of 0.02
 S2A-C7A \\sim S2B-C9B
 with sigma of 0.02
 C18A-C13A \\sim C16B-C11B
 with sigma of 0.02
 S1A-C4A \\sim S1B-C2B
 with sigma of 0.02
 S1A-C9A \\sim S1B-C7B
 with sigma of 0.02
 C17A-C13A \\sim C15B-C11B
 with sigma of 0.02
 C3A-C2A \\sim C3B-C4B
 with sigma of 0.02
 C3A-C4A \\sim C3B-C2B
 with sigma of 0.02
 S4A-C16A \\sim S4B-C18B
 with sigma of 0.02
 C8A-C5A \\sim C6B-C1B
 with sigma of 0.02
 C8A-C9A \\sim C6B-C7B
 with sigma of 0.02
 C6A-C1A \\sim C8B-C5B
 with sigma of 0.02
 As2A-C13A \\sim As2B-C11B
 with sigma of 0.02
 C6A-C7A \\sim C8B-C9B
 with sigma of 0.02
 C12A-S4A \\sim C12B-S4B
 with sigma of 0.02
 S3A-C14A \\sim S3B-C10B
 with sigma of 0.02
 C1A-C2A \\sim C5B-C4B
 with sigma of 0.02
 C5A-C4A \\sim C1B-C2B
 with sigma of 0.02
 C17A-C18A \\sim C15B-C16B
 with sigma of 0.02
 As2A-C17A \\sim As2B-C15B
 with sigma of 0.02
 As1A-C8A \\sim As1B-C6B
 with sigma of 0.02
 As1A-C6A \\sim As1B-C8B
 with sigma of 0.02
 As1A-C2A \\sim As1B-C4B
 with sigma of 0.02
 C12A-C14A \\sim C12B-C10B
 with sigma of 0.02
 As1A-C4A \\sim As1B-C2B
 with sigma of 0.02
 S4A-C15A \\sim S4B-C17B
 with sigma of 0.02
 S2A-C3A \\sim S2B-C3B
 with sigma of 0.02
 S2A-C6A \\sim S2B-C8B
 with sigma of 0.02
 S2A-C1A \\sim S2B-C5B
 with sigma of 0.02
 C10A-C16A \\sim C14B-C18B
 with sigma of 0.02
 S1A-C3A \\sim S1B-C3B
 with sigma of 0.02
 S1A-C8A \\sim S1B-C6B
 with sigma of 0.02
 S1A-C5A \\sim S1B-C1B
 with sigma of 0.02
 C15A-C10A \\sim C17B-C14B
 with sigma of 0.02
 C3A-C1A \\sim C3B-C5B
 with sigma of 0.02
 C3A-C5A \\sim C3B-C1B
 with sigma of 0.02
 C17A-C14A \\sim C15B-C10B
 with sigma of 0.02
 C8A-C4A \\sim C6B-C2B
 with sigma of 0.02
 C6A-C2A \\sim C8B-C4B
 with sigma of 0.02
 C14A-C13A \\sim C10B-C11B
 with sigma of 0.02
 As2A-C15A \\sim As2B-C17B
 with sigma of 0.02
 C1A-C5A \\sim C5B-C1B
 with sigma of 0.02
 As2A-C11A \\sim As2B-C13B
 with sigma of 0.02
 C1A-C7A \\sim C5B-C9B
 with sigma of 0.02
 C12A-S3A \\sim C12B-S3B
 with sigma of 0.02
 C2A-C4A \\sim C4B-C2B
 with sigma of 0.02
 C12A-C10A \\sim C12B-C14B
 with sigma of 0.02
 C2A-C7A \\sim C4B-C9B
 with sigma of 0.02
 S3A-C17A \\sim S3B-C15B
 with sigma of 0.02
 C5A-C9A \\sim C1B-C7B
 with sigma of 0.02
 S4A-C10A \\sim S4B-C14B
 with sigma of 0.02
 C15A-C11A \\sim C17B-C13B
 with sigma of 0.02
 C4A-C9A \\sim C2B-C7B
 with sigma of 0.02
 C18A-C14A \\sim C16B-C10B
 with sigma of 0.02
 C10A-C14A \\sim C14B-C10B
 with sigma of 0.02
 C11A-C16A \\sim C13B-C18B
 with sigma of 0.02
 As2A-C10A \\sim As2B-C14B
 with sigma of 0.02
 As2A-C14A \\sim As2B-C10B
 with sigma of 0.02
 C12A-C11A \\sim C12B-C13B
 with sigma of 0.02
 C12A-C13A \\sim C12B-C11B
 with sigma of 0.02
 S3A-C18A \\sim S3B-C16B
 with sigma of 0.02
 S3A-C13A \\sim S3B-C11B
 with sigma of 0.02
 S4A-C11A \\sim S4B-C13B
 with sigma of 0.02
4. Restrained planarity
 As2B, C14B, C10B, C17B, C13B, C15B, C11B, H17B, C18B, C12B, S4B, H15B, C16B,
 S3B, H18B, H12B, H16B
 with sigma of 0.1
 As1B, C5B, C1B, C8B, C4B, C6B, C2B, H8B, C9B, S2B, C3B, H6B, C7B, S1B, H9B,
 H3B, H7B
 with sigma of 0.1
5. Rigid body (RIGU) restrains
 As2A, C12A, S4A, C15A, C10A, C11A, C14A, C16A, C13A, S3A, C17A, C18A
 with sigma for 1-2 distances of 0.002 and sigma for 1-3 distances of 0.002
 As2B, C12B, S4B, C17B, C14B, C13B, C10B, C11B, C18B, S3B, C15B, C16B
 with sigma for 1-2 distances of 0.002 and sigma for 1-3 distances of 0.002
 As1B, S2B, S1B, C3B, C6B, C8B, C5B, C4B, C1B, C2B, C9B, C7B
 with sigma for 1-2 distances of 0.002 and sigma for 1-3 distances of 0.002
 As1A, S2A, C3A, C6A, C1A, C2A, C5A, C4A, C7A, S1A, C8A, C9A
 with sigma for 1-2 distances of 0.002 and sigma for 1-3 distances of 0.002
6. Others
 Sof(As1B)=Sof(S2B)=Sof(S1B)=Sof(C3B)=Sof(H3B)=Sof(C6B)=Sof(H6B)=Sof(C8B)=
 Sof(H8B)=Sof(C5B)=Sof(C4B)=Sof(C1B)=Sof(C2B)=Sof(C7B)=Sof(H7B)=Sof(C9B)=
 Sof(H9B)=1-FVAR(1)
 Sof(As1A)=Sof(S2A)=Sof(S1A)=Sof(C3A)=Sof(H3A)=Sof(C8A)=Sof(H8A)=Sof(C6A)=
 Sof(H6A)=Sof(C1A)=Sof(C2A)=Sof(C5A)=Sof(C4A)=Sof(C9A)=Sof(H9A)=Sof(C7A)=
 Sof(H7A)=FVAR(1)
 Sof(As2B)=Sof(C12B)=Sof(H12B)=Sof(S3B)=Sof(S4B)=Sof(C17B)=Sof(H17B)=Sof(C15B)=
 Sof(H15B)=Sof(C16B)=Sof(H16B)=Sof(C14B)=Sof(C13B)=Sof(C10B)=Sof(C11B)=
 Sof(C18B)=Sof(H18B)=1-FVAR(2)
 Sof(As2A)=Sof(C12A)=Sof(H12A)=Sof(S3A)=Sof(S4A)=Sof(C15A)=Sof(H15A)=Sof(C17A)=
 Sof(H17A)=Sof(C18A)=Sof(H18A)=Sof(C10A)=Sof(C11A)=Sof(C14A)=Sof(C16A)=
 Sof(H16A)=Sof(C13A)=FVAR(2)
7.a Aromatic/amide H refined with riding coordinates:
 C12A(H12A), C3A(H3A), C15A(H15A), C17A(H17A), C8A(H8A), C6A(H6A), C18A(H18A),
 C16A(H16A), C9A(H9A), C7A(H7A), C3B(H3B), C6B(H6B), C8B(H8B), C7B(H7B),
 C9B(H9B), C12B(H12B), C17B(H17B), C15B(H15B), C16B(H16B), C18B(H18B)
;
_olex2_submission_special_instructions 'No special instructions were received'
_oxdiff_exptl_absorpt_empirical_details
;
Empirical correction (ABSPACK) includes:
- Absorption correction using spherical harmonics
- Frame scaling
;
_oxdiff_exptl_absorpt_empirical_full_max 1.401
_oxdiff_exptl_absorpt_empirical_full_min 0.721

loop_
_space_group_symop_operation_xyz
'x, y, z'
'x+1/2, -y, z+1/2'

loop_
_atom_site_label
_atom_site_type_symbol
_atom_site_fract_x
_atom_site_fract_y
_atom_site_fract_z
_atom_site_U_iso_or_equiv
_atom_site_adp_type
_atom_site_occupancy
_atom_site_site_symmetry_order
_atom_site_calc_flag
_atom_site_refinement_flags_posn
_atom_site_refinement_flags_adp
_atom_site_refinement_flags_occupancy
_atom_site_disorder_assembly
_atom_site_disorder_group
As1A As 1.21711(10) 0.90659(6) 0.31837(6) 0.01835(19) Uani 0.737(2) 1 d D . P A 1
As2A As 1.33821(11) 0.70627(6) 0.58626(6) 0.0194(2) Uani 0.699(2) 1 d D . P B 1
S2A S 0.8213(4) 0.94151(17) 0.58613(16) 0.0188(3) Uani 0.737(2) 1 d D . P A 1
C12A C 0.8863(16) 0.6067(7) 0.6731(7) 0.0266(15) Uani 0.699(2) 1 d D . P B 1
H12A H 0.757998 0.575626 0.698868 0.032 Uiso 0.699(2) 1 calc R U P B 1
S3A S 0.7786(5) 0.4695(2) 0.49763(19) 0.0233(5) Uani 0.699(2) 1 d D . P B 1
S1A S 0.6515(4) 0.67131(17) 0.23310(17) 0.0228(4) Uani 0.737(2) 1 d D . P A 1
S4A S 0.9341(4) 0.74169(19) 0.85084(16) 0.0229(4) Uani 0.699(2) 1 d D . P B 1
C3A C 0.7650(15) 0.8114(7) 0.4053(6) 0.0280(15) Uani 0.737(2) 1 d D . P A 1
H3A H 0.634633 0.783140 0.431134 0.034 Uiso 0.737(2) 1 calc R U P A 1
C15A C 1.2908(16) 0.8204(8) 0.7875(8) 0.0261(19) Uani 0.699(2) 1 d D . P B 1
H15A H 1.422240 0.863720 0.782663 0.031 Uiso 0.699(2) 1 calc R U P B 1
C17A C 1.134(2) 0.5437(9) 0.4281(8) 0.023(2) Uani 0.699(2) 1 d D . P B 1
H17A H 1.247765 0.554984 0.384176 0.028 Uiso 0.699(2) 1 calc R U P B 1
C8A C 1.0051(16) 0.7428(7) 0.1621(7) 0.0241(18) Uani 0.737(2) 1 d D . P A 1
H8A H 1.117385 0.754626 0.117294 0.029 Uiso 0.737(2) 1 calc R U P A 1
C6A C 1.1729(18) 1.0197(8) 0.5217(8) 0.027(2) Uani 0.737(2) 1 d D . P A 1
H6A H 1.304104 1.063484 0.517682 0.032 Uiso 0.737(2) 1 calc R U P A 1
C1A C 1.0859(19) 0.9408(12) 0.4403(12) 0.018(3) Uani 0.737(2) 1 d D . P A 1
C18A C 0.960(4) 0.4718(15) 0.4038(12) 0.028(5) Uani 0.699(2) 1 d D . P B 1
H18A H 0.939806 0.427170 0.341378 0.033 Uiso 0.699(2) 1 calc R U P B 1
C10A C 1.207(2) 0.7381(12) 0.7075(13) 0.018(3) Uani 0.699(2) 1 d D . P B 1
C2A C 0.8883(16) 0.8895(9) 0.4652(10) 0.019(3) Uani 0.737(2) 1 d D . P A 1
C11A C 1.0073(17) 0.6867(11) 0.7319(12) 0.019(3) Uani 0.699(2) 1 d D . P B 1
C14A C 1.1279(19) 0.6010(12) 0.5266(12) 0.019(3) Uani 0.699(2) 1 d D . P B 1
C5A C 1.0018(19) 0.8013(12) 0.2615(11) 0.019(3) Uani 0.737(2) 1 d D . P A 1
C16A C 1.179(4) 0.8311(15) 0.8640(11) 0.032(3) Uani 0.699(2) 1 d D . P B 1
H16A H 1.218947 0.880768 0.921996 0.039 Uiso 0.699(2) 1 calc R U P B 1
C4A C 0.8136(16) 0.7702(9) 0.3107(12) 0.019(3) Uani 0.737(2) 1 d D . P A 1
C9A C 0.836(3) 0.6708(13) 0.1394(10) 0.029(5) Uani 0.737(2) 1 d D . P A 1
H9A H 0.817420 0.623934 0.078194 0.035 Uiso 0.737(2) 1 calc R U P A 1
C7A C 1.058(3) 1.0264(13) 0.6012(10) 0.028(4) Uani 0.737(2) 1 d D . P A 1
H7A H 1.099271 1.072831 0.661134 0.034 Uiso 0.737(2) 1 calc R U P A 1
C13A C 0.9414(18) 0.5684(9) 0.5771(10) 0.021(2) Uani 0.699(2) 1 d D . P B 1
As1B As 0.6718(4) 0.7938(2) 0.41713(19) 0.0244(7) Uiso 0.263(2) 1 d D . P A 2
S2B S 1.2296(12) 1.0301(7) 0.5064(6) 0.0251(18) Uiso 0.263(2) 1 d D . P A 2
S1B S 1.0729(12) 0.7573(7) 0.1537(6) 0.0280(18) Uiso 0.263(2) 1 d D . P A 2
C3B C 1.125(4) 0.892(2) 0.3328(15) 0.057(11) Uiso 0.263(2) 1 d D . P A 2
H3B H 1.255286 0.921714 0.307587 0.069 Uiso 0.263(2) 1 calc R U P A 2
C6B C 0.714(3) 0.681(2) 0.2146(16) 0.037(10) Uiso 0.263(2) 1 d D . P A 2
H6B H 0.581184 0.638500 0.217644 0.044 Uiso 0.263(2) 1 calc R U P A 2
C8B C 0.879(4) 0.960(2) 0.5735(17) 0.066(16) Uiso 0.263(2) 1 d D . P A 2
H8B H 0.764171 0.948692 0.616799 0.079 Uiso 0.263(2) 1 calc R U P A 2
C5B C 0.884(3) 0.8999(14) 0.4749(18) 0.016(9) Uiso 0.263(2) 1 d D . P A 2
C4B C 1.074(4) 0.931(3) 0.4269(19) 0.017(11) Uiso 0.263(2) 1 d D . P A 2
C1B C 0.802(4) 0.7611(16) 0.2959(14) 0.024(12) Uiso 0.263(2) 1 d D . P A 2
C2B C 1.002(5) 0.813(3) 0.272(2) 0.017(11) Uiso 0.263(2) 1 d D . P A 2
C7B C 0.837(6) 0.672(3) 0.136(2) 0.020(12) Uiso 0.263(2) 1 d D . P A 2
H7B H 0.799659 0.624992 0.076278 0.024 Uiso 0.263(2) 1 calc R U P A 2
C9B C 1.043(6) 1.030(3) 0.599(2) 0.016(10) Uiso 0.263(2) 1 d D . P A 2
H9B H 1.059063 1.075211 0.660841 0.020 Uiso 0.263(2) 1 calc R U P A 2
As2B As 0.7930(3) 0.59262(18) 0.68590(16) 0.0249(6) Uiso 0.301(2) 1 d D . P B 2
C12B C 1.248(3) 0.6910(16) 0.5999(13) 0.040(7) Uiso 0.301(2) 1 d D . P B 2
H12B H 1.379048 0.719397 0.574497 0.047 Uiso 0.301(2) 1 calc R U P B 2
S3B S 1.1869(12) 0.5593(7) 0.4189(6) 0.0282(18) Uiso 0.301(2) 1 d D . P B 2
S4B S 1.3567(10) 0.8282(6) 0.7721(5) 0.0280(16) Uiso 0.301(2) 1 d D . P B 2
C17B C 1.001(3) 0.7560(17) 0.8433(15) 0.029(8) Uiso 0.301(2) 1 d D . P B 2
H17B H 0.886575 0.743315 0.886463 0.035 Uiso 0.301(2) 1 calc R U P B 2
C15B C 0.830(3) 0.481(2) 0.4831(16) 0.043(12) Uiso 0.301(2) 1 d D . P B 2
H15B H 0.696773 0.438570 0.485929 0.052 Uiso 0.301(2) 1 calc R U P B 2
C16B C 0.955(7) 0.474(3) 0.402(2) 0.021(11) Uiso 0.301(2) 1 d D . P B 2
H16B H 0.918884 0.425710 0.342734 0.025 Uiso 0.301(2) 1 calc R U P B 2
C14B C 1.006(3) 0.6975(14) 0.7431(18) 0.022(10) Uiso 0.301(2) 1 d D . P B 2
C13B C 1.195(4) 0.730(3) 0.6935(19) 0.022(11) Uiso 0.301(2) 1 d D . P B 2
C10B C 0.918(3) 0.5594(14) 0.5635(13) 0.011(6) Uiso 0.301(2) 1 d D . P B 2
C11B C 1.119(4) 0.611(3) 0.5398(18) 0.018(9) Uiso 0.301(2) 1 d D . P B 2
C18B C 1.158(6) 0.824(3) 0.8688(17) 0.015(7) Uiso 0.301(2) 1 d D . P B 2
H18B H 1.171922 0.868358 0.931432 0.019 Uiso 0.301(2) 1 calc R U P B 2

loop_
_atom_site_aniso_label
_atom_site_aniso_U_11
_atom_site_aniso_U_22
_atom_site_aniso_U_33
_atom_site_aniso_U_23
_atom_site_aniso_U_13
_atom_site_aniso_U_12
As1A 0.0158(4) 0.0184(3) 0.0219(3) 0.0001(3) 0.0067(3) -0.0011(3)
As2A 0.0151(4) 0.0198(3) 0.0239(4) 0.0026(3) 0.0047(3) -0.0016(3)
S2A 0.0223(8) 0.0191(8) 0.0156(8) -0.0010(7) 0.0043(7) 0.0036(7)
C12A 0.028(4) 0.021(3) 0.031(3) 0.002(3) 0.004(3) 0.000(3)
S3A 0.0249(10) 0.0222(10) 0.0226(11) -0.0033(7) 0.0007(10) -0.0062(8)
S1A 0.0249(9) 0.0203(9) 0.0226(9) -0.0026(7) -0.0003(9) -0.0050(7)
S4A 0.0267(12) 0.0225(10) 0.0203(10) -0.0025(7) 0.0069(9) 0.0007(9)
C3A 0.027(4) 0.026(3) 0.033(3) 0.001(3) 0.013(3) -0.002(3)
C15A 0.022(4) 0.024(4) 0.032(4) -0.005(3) 0.001(3) -0.001(3)
C17A 0.029(5) 0.017(4) 0.025(4) 0.003(3) 0.004(3) 0.007(3)
C8A 0.029(4) 0.020(4) 0.024(4) -0.003(3) 0.006(3) 0.006(3)
C6A 0.028(5) 0.024(4) 0.029(4) -0.001(3) 0.004(3) -0.006(3)
C1A 0.019(4) 0.014(4) 0.022(4) 0.001(3) 0.007(3) 0.005(2)
C18A 0.034(6) 0.021(5) 0.027(6) -0.007(3) -0.003(3) 0.004(3)
C10A 0.020(4) 0.014(4) 0.021(4) 0.005(3) 0.003(3) 0.003(2)
C2A 0.021(4) 0.016(3) 0.019(4) 0.005(3) 0.007(2) 0.006(2)
C11A 0.020(5) 0.017(4) 0.020(4) 0.000(3) 0.006(3) 0.004(2)
C14A 0.018(4) 0.014(4) 0.022(4) 0.003(3) -0.002(3) 0.003(3)
C5A 0.022(5) 0.013(4) 0.023(4) 0.000(3) 0.004(3) 0.000(2)
C16A 0.039(6) 0.024(5) 0.033(5) -0.008(3) 0.005(4) -0.002(4)
C4A 0.015(4) 0.017(4) 0.025(3) -0.001(3) 0.001(3) 0.001(2)
C9A 0.042(7) 0.022(5) 0.023(5) -0.004(3) 0.004(3) -0.002(3)
C7A 0.038(6) 0.023(5) 0.023(4) -0.002(3) 0.002(3) -0.001(3)
C13A 0.020(4) 0.016(4) 0.024(3) -0.003(3) -0.005(3) -0.005(3)

loop_
_atom_type_symbol
_atom_type_description
_atom_type_scat_dispersion_real
_atom_type_scat_dispersion_imag
_atom_type_scat_source
C C 0.0033 0.0016 'International Tables Vol C Tables 4.2.6.8 and 6.1.1.4'
H H 0.0000 0.0000 'International Tables Vol C Tables 4.2.6.8 and 6.1.1.4'
As As 0.0499 2.0058 'International Tables Vol C Tables 4.2.6.8 and 6.1.1.4'
S S 0.1246 0.1234 'International Tables Vol C Tables 4.2.6.8 and 6.1.1.4'

loop_
_exptl_crystal_face_index_h
_exptl_crystal_face_index_k
_exptl_crystal_face_index_l
_exptl_crystal_face_perp_dist
0 1 1 0.2813
0 -1 -1 0.2493
2 2 -1 0.1822
-2 -2 1 0.1065
1 -2 1 0.1878
-1 2 -1 0.2276

loop_
_geom_angle_atom_site_label_1
_geom_angle_atom_site_label_2
_geom_angle_atom_site_label_3
_geom_angle
_geom_angle_site_symmetry_1
_geom_angle_site_symmetry_3
_geom_angle_publ_flag
C5A As1A C1A 96.8(6) . . ?
C10A As2A C14A 97.7(7) . . ?
C7A S2A C2A 91.2(6) . . ?
C11A C12A C13A 122.9(11) . . ?
C18A S3A C13A 91.9(7) . . ?
C9A S1A C4A 91.8(6) . . ?
C11A S4A C16A 90.1(6) . . ?
C2A C3A C4A 125.1(10) . . ?
C16A C15A C10A 116.0(11) . . ?
C18A C17A C14A 113.1(13) . . ?
C9A C8A C5A 113.5(11) . . ?
C7A C6A C1A 114.9(11) . . ?
C6A C1A As1A 125.6(8) . . ?
C2A C1A As1A 123.6(15) . . ?
C2A C1A C6A 110.7(13) . . ?
C17A C18A S3A 113.2(7) . . ?
C15A C10A As2A 124.9(9) . . ?
C11A C10A As2A 124.0(17) . . ?
C11A C10A C15A 111.2(16) . . ?
C3A C2A S2A 124.2(8) . . ?
C3A C2A C1A 125.7(15) . . ?
C1A C2A S2A 110.2(13) . . ?
C12A C11A S4A 123.7(9) . . ?
C12A C11A C10A 126.0(18) . . ?
C10A C11A S4A 110.3(16) . . ?
C17A C14A As2A 125.5(9) . . ?
C13A C14A As2A 122.1(14) . . ?
C13A C14A C17A 112.4(13) . . ?
C8A C5A As1A 124.7(8) . . ?
C4A C5A As1A 123.8(15) . . ?
C4A C5A C8A 111.5(14) . . ?
C15A C16A S4A 112.5(8) . . ?
C3A C4A S1A 124.8(8) . . ?
C3A C4A C5A 125.0(16) . . ?
C5A C4A S1A 110.2(14) . . ?
C8A C9A S1A 113.0(7) . . ?
C6A C7A S2A 112.9(7) . . ?
C12A C13A S3A 123.2(9) . . ?
C12A C13A C14A 127.3(14) . . ?
C14A C13A S3A 109.5(12) . . ?
C1B As1B C5B 97.2(11) . . ?
C9B S2B C4B 92.5(11) . . ?
C7B S1B C2B 92.3(11) . . ?
C4B C3B C2B 124.5(18) . . ?
C7B C6B C1B 113.6(17) . . ?
C9B C8B C5B 115.4(19) . . ?
C8B C5B As1B 125.6(17) . . ?
C4B C5B As1B 124(2) . . ?
C4B C5B C8B 110.7(19) . . ?
C3B C4B S2B 125.2(17) . . ?
C3B C4B C5B 125(2) . . ?
C5B C4B S2B 109.4(18) . . ?
C6B C1B As1B 124.9(16) . . ?
C2B C1B As1B 124(2) . . ?
C2B C1B C6B 111.5(19) . . ?
C3B C2B S1B 124.8(16) . . ?
C3B C2B C1B 125(2) . . ?
C1B C2B S1B 109.7(18) . . ?
C6B C7B S1B 112.8(12) . . ?
C8B C9B S2B 112.0(13) . . ?
C10B As2B C14B 97.8(11) . . ?
C13B C12B C11B 122.5(17) . . ?
C16B S3B C11B 92.1(11) . . ?
C13B S4B C18B 90.1(10) . . ?
C18B C17B C14B 115.8(18) . . ?
C16B C15B C10B 113.2(19) . . ?
C15B C16B S3B 113.1(12) . . ?
C17B C14B As2B 124.7(16) . . ?
C13B C14B As2B 124(2) . . ?
C13B C14B C17B 112(2) . . ?
C12B C13B S4B 123.5(16) . . ?
C12B C13B C14B 126(2) . . ?
C14B C13B S4B 110.1(19) . . ?
C15B C10B As2B 125.8(15) . . ?
C11B C10B As2B 122.4(17) . . ?
C11B C10B C15B 111.8(18) . . ?
C12B C11B S3B 123.0(15) . . ?
C12B C11B C10B 127.3(19) . . ?
C10B C11B S3B 109.7(17) . . ?
C17B C18B S4B 112.4(12) . . ?

loop_
_geom_bond_atom_site_label_1
_geom_bond_atom_site_label_2
_geom_bond_distance
_geom_bond_site_symmetry_2
_geom_bond_publ_flag
As1A C1A 1.875(13) . ?
As1A C5A 1.874(13) . ?
As2A C10A 1.863(15) . ?
As2A C14A 1.867(13) . ?
S2A C2A 1.754(14) . ?
S2A C7A 1.734(19) . ?
C12A C11A 1.356(18) . ?
C12A C13A 1.386(15) . ?
S3A C18A 1.72(2) . ?
S3A C13A 1.762(13) . ?
S1A C4A 1.747(15) . ?
S1A C9A 1.731(19) . ?
S4A C11A 1.755(17) . ?
S4A C16A 1.80(2) . ?
C3A C2A 1.356(15) . ?
C3A C4A 1.367(17) . ?
C15A C10A 1.45(2) . ?
C15A C16A 1.26(2) . ?
C17A C18A 1.35(2) . ?
C17A C14A 1.432(18) . ?
C8A C5A 1.447(17) . ?
C8A C9A 1.33(2) . ?
C6A C1A 1.443(18) . ?
C6A C7A 1.30(2) . ?
C1A C2A 1.408(9) . ?
C10A C11A 1.416(10) . ?
C14A C13A 1.418(11) . ?
C5A C4A 1.414(9) . ?
As1B C5B 1.87(2) . ?
As1B C1B 1.86(2) . ?
S2B C4B 1.74(2) . ?
S2B C9B 1.73(3) . ?
S1B C2B 1.74(2) . ?
S1B C7B 1.73(4) . ?
C3B C4B 1.36(2) . ?
C3B C2B 1.37(2) . ?
C6B C1B 1.45(2) . ?
C6B C7B 1.32(3) . ?
C8B C5B 1.45(3) . ?
C8B C9B 1.29(3) . ?
C5B C4B 1.415(17) . ?
C1B C2B 1.418(17) . ?
As2B C14B 1.86(2) . ?
As2B C10B 1.859(19) . ?
C12B C13B 1.36(2) . ?
C12B C11B 1.39(2) . ?
S3B C16B 1.72(4) . ?
S3B C11B 1.754(19) . ?
S4B C13B 1.75(2) . ?
S4B C18B 1.83(3) . ?
C17B C14B 1.46(3) . ?
C17B C18B 1.25(3) . ?
C15B C16B 1.36(4) . ?
C15B C10B 1.43(2) . ?
C14B C13B 1.423(16) . ?
C10B C11B 1.425(16) . ?

loop_
_twin_individual_id
_twin_individual_mass_fraction_refined
1 0.502(15)
2 0.498(15)

loop_
_exptl_oxdiff_crystal_face_indexfrac_h
_exptl_oxdiff_crystal_face_indexfrac_k
_exptl_oxdiff_crystal_face_indexfrac_l
_exptl_oxdiff_crystal_face_x
_exptl_oxdiff_crystal_face_y
_exptl_oxdiff_crystal_face_z
0.0011 1.0018 0.9997 -0.0704 -0.0288 -0.0344
-0.0011 -1.0018 -0.9997 0.0704 0.0288 0.0344
2.0037 2.0018 -1.0038 -0.1211 0.2117 -0.1059
-2.0037 -2.0018 1.0038 0.1211 -0.2117 0.1059
1.0014 -2.0022 0.9995 -0.0512 0.0892 0.1517
-1.0014 2.0022 -0.9995 0.0512 -0.0892 -0.1517
